data_7713712
loop_
_publ_author_name
'Vr\'ana, Jan'
'Ruzickova, Zdenka'
'R\%u\<zi\<cka, Ale\<s'
'Dost\'al, Libor'

_publ_section_title
;
 Synthesis and reactivity of alkali metal aluminates bearing
 bis(organoamido)phosphane ligand
;
_journal_name_full 'Dalton Transactions'
_journal_paper_doi 10.1039/D3DT01859H
_journal_year 2023
_chemical_formula_moiety 'C18 H35 Al Cl N2 P Si'
_chemical_formula_sum 'C18 H35 Al Cl N2 P Si'
_chemical_formula_weight 400.97
_space_group_crystal_system monoclinic
_space_group_IT_number 14
_space_group_name_Hall '-P 2ybc'
_space_group_name_H-M_alt 'P 1 21/c 1'
_atom_sites_solution_hydrogens mixed
_audit_creation_method SHELXL-2018/3
_audit_update_record
;
2023-07-25 deposited with the CCDC.	2023-07-27 downloaded from the CCDC.
;
_cell_angle_alpha 90
_cell_angle_beta 131.264(7)
_cell_angle_gamma 90
_cell_formula_units_Z 8
_cell_length_a 18.4470(11)
_cell_length_b 12.0000(17)
_cell_length_c 27.7450(8)
_cell_measurement_reflns_used 80116
_cell_measurement_temperature 150(2)
_cell_measurement_theta_max 27.5
_cell_measurement_theta_min 1
_cell_volume 4616.6(9)
_computing_cell_refinement 'COLLECT and DENZO'
_computing_data_collection 'COLLECT (Hooft, 1998) and DENZO (Otwinowski & Minor, 1997)'
_computing_data_reduction 'COLLECT and DENZO'
_computing_molecular_graphics 'PLATON (Spek, 2003)'
_computing_publication_material 'SHELXL-97 (Sheldrick, 2008)'
_computing_structure_refinement 'SHELXL-2017/1 (Sheldrick, 2017)'
_computing_structure_solution 'SIR92 (Altomare et al., 1994)'
_diffrn_ambient_temperature 150(1)
_diffrn_detector_area_resol_mean 9.091
_diffrn_measured_fraction_theta_full 0.997
_diffrn_measured_fraction_theta_max 0.995
_diffrn_measurement_device_type 'Bruker Nonius KappaCCD area detector'
_diffrn_measurement_method '\f and \w scans to fill the Ewald sphere'
_diffrn_radiation_monochromator graphite
_diffrn_radiation_source 'fine-focus sealed tube'
_diffrn_radiation_type MoK\a
_diffrn_radiation_wavelength 0.71073
_diffrn_reflns_av_R_equivalents 0.0377
_diffrn_reflns_av_unetI/netI 0.0206
_diffrn_reflns_Laue_measured_fraction_full 0.997
_diffrn_reflns_Laue_measured_fraction_max 0.995
_diffrn_reflns_limit_h_max 23
_diffrn_reflns_limit_h_min -23
_diffrn_reflns_limit_k_max 15
_diffrn_reflns_limit_k_min -15
_diffrn_reflns_limit_l_max 36
_diffrn_reflns_limit_l_min -36
_diffrn_reflns_number 80243
_diffrn_reflns_point_group_measured_fraction_full 0.997
_diffrn_reflns_point_group_measured_fraction_max 0.995
_diffrn_reflns_theta_full 25.242
_diffrn_reflns_theta_max 27.499
_diffrn_reflns_theta_min 1.958
_diffrn_standards_number 0
_exptl_absorpt_coefficient_mu 0.328
_exptl_absorpt_correction_T_max 0.940
_exptl_absorpt_correction_T_min 0.869
_exptl_absorpt_correction_type integration
_exptl_absorpt_process_details
;
Gaussian integration (Coppens, 1970)
;
_exptl_crystal_colour colourless
_exptl_crystal_density_diffrn 1.154
_exptl_crystal_description block
_exptl_crystal_F_000 1728
_exptl_crystal_size_max 0.59
_exptl_crystal_size_mid 0.28
_exptl_crystal_size_min 0.27
_refine_diff_density_max 0.474
_refine_diff_density_min -0.440
_refine_diff_density_rms 0.054
_refine_ls_extinction_method none
_refine_ls_goodness_of_fit_ref 1.116
_refine_ls_hydrogen_treatment constr
_refine_ls_matrix_type full
_refine_ls_number_parameters 442
_refine_ls_number_reflns 10545
_refine_ls_number_restraints 4
_refine_ls_restrained_S_all 1.125
_refine_ls_R_factor_all 0.0531
_refine_ls_R_factor_gt 0.0370
_refine_ls_shift/su_max 0.001
_refine_ls_shift/su_mean 0.000
_refine_ls_structure_factor_coef Fsqd
_refine_ls_weighting_details 'w=1/[\s^2^(Fo^2^)+(0.0345P)^2^+3.8164P] where P=(Fo^2^+2Fc^2^)/3'
_refine_ls_weighting_scheme calc
_refine_ls_wR_factor_gt 0.0871
_refine_ls_wR_factor_ref 0.1011
_reflns_Friedel_coverage 0.000
_reflns_number_gt 8587
_reflns_number_total 10545
_reflns_threshold_expression 'I > 2\s(I)'
_cod_data_source_file d3dt01859h2.cif
_cod_data_source_block ld150216Al1
_cod_original_cell_volume 4616.6(8)
_cod_original_sg_symbol_H-M 'P 21/c'
_cod_database_code 7713712
_shelx_shelxl_version_number 2018/3
_shelx_space_group_comment
;
The symmetry employed for this shelxl refinement is uniquely defined
by the following loop, which should always be used as a source of
symmetry information in preference to the above space-group names.
They are only intended as comments.
;

loop_
_space_group_symop_operation_xyz
'x, y, z'
'-x, y+1/2, -z+1/2'
'-x, -y, -z'
'x, -y-1/2, z-1/2'

loop_
_atom_site_label
_atom_site_type_symbol
_atom_site_fract_x
_atom_site_fract_y
_atom_site_fract_z
_atom_site_U_iso_or_equiv
_atom_site_adp_type
_atom_site_occupancy
_atom_site_site_symmetry_order
_atom_site_calc_flag
_atom_site_refinement_flags_posn
_atom_site_refinement_flags_adp
_atom_site_refinement_flags_occupancy
_atom_site_disorder_assembly
_atom_site_disorder_group
P1 P 0.72990(3) 0.19866(3) 0.63557(2) 0.01635(9) Uani 1 1 d . . . . .
P2 P 0.77958(3) -0.20404(3) 0.38085(2) 0.01717(9) Uani 1 1 d . . . . .
Al2 Al 0.71637(4) -0.37913(4) 0.39897(3) 0.02015(11) Uani 1 1 d . . . . .
Al1 Al 0.76955(4) 0.37042(4) 0.59942(2) 0.01876(11) Uani 1 1 d . . . . .
Si2 Si 0.87270(4) -0.21082(4) 0.35345(3) 0.02629(12) Uani 1 1 d . . . . .
Cl2 Cl 0.79972(5) -0.13131(5) 0.26646(3) 0.04629(15) Uani 1 1 d . . . . .
Cl1 Cl 0.76893(16) 0.13979(19) 0.77619(9) 0.0391(3) Uani 0.6873(14) 1 d D . P A 1
C15 C 0.7535(8) 0.1520(9) 0.7673(4) 0.0391(3) Uani 0.6873(14) 1 d D . P A 1
H15A H 0.727366 0.161393 0.787675 0.059 Uiso 0.6873(14) 1 calc R U P A 1
H15B H 0.813715 0.191078 0.791402 0.059 Uiso 0.6873(14) 1 calc R U P A 1
H15C H 0.763765 0.074212 0.765691 0.059 Uiso 0.6873(14) 1 calc R U P A 1
C15' C 0.5567(19) 0.129(3) 0.6468(19) 0.0603(9) Uani 0.3127(14) 1 d D . P A 2
H15D H 0.544336 0.126052 0.675429 0.091 Uiso 0.3127(14) 1 calc R U P A 2
H15E H 0.564609 0.054672 0.638093 0.091 Uiso 0.3127(14) 1 calc R U P A 2
H15F H 0.503357 0.164126 0.607440 0.091 Uiso 0.3127(14) 1 calc R U P A 2
Cl1' Cl 0.5489(5) 0.1243(8) 0.6392(5) 0.0603(9) Uani 0.3127(14) 1 d D . P A 2
Si1 Si 0.66695(4) 0.20931(4) 0.68405(3) 0.02871(12) Uani 1 1 d D . . . .
N2 N 0.66722(10) 0.26909(11) 0.56910(7) 0.0189(3) Uani 1 1 d . . . . .
N4 N 0.68028(10) -0.27488(12) 0.33382(7) 0.0201(3) Uani 1 1 d . . . . .
N3 N 0.82449(10) -0.28009(11) 0.44336(7) 0.0192(3) Uani 1 1 d . . . . .
N1 N 0.82692(10) 0.27142(12) 0.67040(6) 0.0183(3) Uani 1 1 d . . . . .
C1 C 0.74371(12) 0.05408(14) 0.62454(8) 0.0197(3) Uani 1 1 d . . . . .
C101 C 0.76026(12) -0.06142(14) 0.39105(8) 0.0203(3) Uani 1 1 d . . . . .
C6 C 0.73119(12) -0.03504(15) 0.65049(9) 0.0239(4) Uani 1 1 d . . . . .
H6 H 0.716552 -0.021774 0.676274 0.029 Uiso 1 1 d R U . . .
C115 C 0.88185(15) -0.36059(16) 0.34268(11) 0.0319(4) Uani 1 1 d . . . . .
115A H 0.904871 -0.369073 0.320360 0.038 Uiso 1 1 d R U . . .
115B H 0.819491 -0.394683 0.318250 0.038 Uiso 1 1 d R U . . .
115C H 0.925990 -0.395853 0.383902 0.038 Uiso 1 1 d R U . . .
C107 C 0.91713(13) -0.27683(15) 0.51003(8) 0.0261(4) Uani 1 1 d . . . . .
C2 C 0.76753(14) 0.03250(16) 0.58727(9) 0.0271(4) Uani 1 1 d . . . . .
H2 H 0.778224 0.091383 0.570835 0.032 Uiso 1 1 d R U . . .
C18 C 0.75247(14) 0.52421(15) 0.61429(10) 0.0313(4) Uani 1 1 d . . . . .
H18A H 0.719207 0.524037 0.630046 0.038 Uiso 1 1 d R U . . .
H18B H 0.715407 0.565167 0.574796 0.038 Uiso 1 1 d R U . . .
H18C H 0.814447 0.558727 0.645326 0.038 Uiso 1 1 d R U . . .
C5 C 0.74062(13) -0.14373(15) 0.63822(9) 0.0280(4) Uani 1 1 d . . . . .
H5 H 0.732375 -0.203094 0.655759 0.034 Uiso 1 1 d R U . . .
C17 C 0.81900(16) 0.35834(18) 0.55485(10) 0.0347(5) Uani 1 1 d . . . . .
H17A H 0.880623 0.394439 0.579672 0.042 Uiso 1 1 d R U . . .
H17B H 0.774563 0.393409 0.513602 0.042 Uiso 1 1 d R U . . .
H17C H 0.825753 0.281109 0.549432 0.042 Uiso 1 1 d R U . . .
C4 C 0.76202(14) -0.16404(16) 0.60006(10) 0.0309(4) Uani 1 1 d . . . . .
H4 H 0.767256 -0.236926 0.591271 0.037 Uiso 1 1 d R U . . .
C117 C 0.74060(16) -0.53180(16) 0.38747(10) 0.0329(4) Uani 1 1 d . . . . .
117A H 0.778252 -0.530052 0.374951 0.040 Uiso 1 1 d R U . . .
117B H 0.680252 -0.568282 0.354801 0.040 Uiso 1 1 d R U . . .
117C H 0.775112 -0.571872 0.427081 0.040 Uiso 1 1 d R U . . .
C16 C 0.65465(17) 0.35880(17) 0.69257(12) 0.0381(5) Uani 1 1 d . . . . .
H16A H 0.606522 0.391225 0.650925 0.046 Uiso 1 1 d R U . . .
H16B H 0.715291 0.395435 0.713925 0.046 Uiso 1 1 d R U . . .
H16C H 0.635763 0.367545 0.717355 0.046 Uiso 1 1 d R U . . .
C106 C 0.79171(14) 0.03098(15) 0.37928(10) 0.0284(4) Uani 1 1 d . . . . .
H106 H 0.823775 0.021557 0.364169 0.034 Uiso 1 1 d R U . . .
C11 C 0.56588(12) 0.26028(16) 0.50902(9) 0.0273(4) Uani 1 1 d . . . . .
C102 C 0.71073(14) -0.04552(15) 0.41241(9) 0.0270(4) Uani 1 1 d . . . . .
H102 H 0.688371 -0.106788 0.419807 0.032 Uiso 1 1 d R U . . .
C118 C 0.64186(16) -0.37118(19) 0.42655(11) 0.0383(5) Uani 1 1 d . . . . .
118A H 0.674977 -0.411558 0.465927 0.046 Uiso 1 1 d R U . . .
118B H 0.579257 -0.403338 0.394097 0.046 Uiso 1 1 d R U . . .
118C H 0.634927 -0.294678 0.433007 0.046 Uiso 1 1 d R U . . .
C109 C 0.95558(14) -0.15829(16) 0.53269(9) 0.0301(4) Uani 1 1 d . . . . .
109A H 0.967632 -0.126619 0.506767 0.036 Uiso 1 1 d R U . . .
109B H 1.014491 -0.159989 0.576677 0.036 Uiso 1 1 d R U . . .
109C H 0.908792 -0.113789 0.528897 0.036 Uiso 1 1 d R U . . .
C105 C 0.77533(15) 0.13790(16) 0.38998(10) 0.0330(4) Uani 1 1 d . . . . .
H105 H 0.796960 0.199645 0.382336 0.040 Uiso 1 1 d R U . . .
C103 C 0.69496(15) 0.06082(17) 0.42292(10) 0.0333(4) Uani 1 1 d . . . . .
H103 H 0.661900 0.070778 0.437255 0.040 Uiso 1 1 d R U . . .
C3 C 0.77594(16) -0.07566(17) 0.57483(10) 0.0348(5) Uani 1 1 d . . . . .
H3 H 0.790648 -0.089493 0.549133 0.042 Uiso 1 1 d R U . . .
C8 C 0.95319(15) 0.14468(18) 0.75853(10) 0.0373(5) Uani 1 1 d . . . . .
H8A H 0.910190 0.116846 0.763983 0.045 Uiso 1 1 d R U . . .
H8B H 1.018080 0.143676 0.799053 0.045 Uiso 1 1 d R U . . .
H8C H 0.948980 0.098506 0.728523 0.045 Uiso 1 1 d R U . . .
C13 C 0.50058(14) 0.32755(19) 0.51332(11) 0.0402(5) Uani 1 1 d . . . . .
H13A H 0.500335 0.294921 0.544803 0.048 Uiso 1 1 d R U . . .
H13B H 0.436216 0.327531 0.472342 0.048 Uiso 1 1 d R U . . .
H13C H 0.523835 0.402761 0.525462 0.048 Uiso 1 1 d R U . . .
C116 C 0.99124(15) -0.13816(18) 0.40979(12) 0.0396(5) Uani 1 1 d . . . . .
116A H 1.032229 -0.178100 0.449651 0.048 Uiso 1 1 d R U . . .
116B H 0.981609 -0.063690 0.417261 0.048 Uiso 1 1 d R U . . .
116C H 1.020989 -0.135460 0.391611 0.048 Uiso 1 1 d R U . . .
C104 C 0.72783(14) 0.15230(16) 0.41204(9) 0.0317(4) Uani 1 1 d . . . . .
H104 H 0.717553 0.223657 0.419529 0.038 Uiso 1 1 d R U . . .
C7 C 0.92526(12) 0.26388(16) 0.73336(8) 0.0255(4) Uani 1 1 d . . . . .
C114 C 0.60349(17) -0.33235(19) 0.22435(10) 0.0406(5) Uani 1 1 d . . . . .
114A H 0.655518 -0.303193 0.228143 0.049 Uiso 1 1 d R U . . .
114B H 0.544648 -0.328703 0.180383 0.049 Uiso 1 1 d R U . . .
114C H 0.616868 -0.408463 0.238513 0.049 Uiso 1 1 d R U . . .
C113 C 0.57158(16) -0.14223(18) 0.24342(10) 0.0410(5) Uani 1 1 d . . . . .
113A H 0.555715 -0.101787 0.265235 0.049 Uiso 1 1 d R U . . .
113B H 0.518255 -0.139177 0.198004 0.049 Uiso 1 1 d R U . . .
113C H 0.627395 -0.109447 0.253085 0.049 Uiso 1 1 d R U . . .
C111 C 0.59300(13) -0.26314(17) 0.26561(8) 0.0284(4) Uani 1 1 d . . . . .
C12 C 0.53182(14) 0.14005(18) 0.49172(11) 0.0435(6) Uani 1 1 d . . . . .
H12A H 0.572269 0.099268 0.487608 0.052 Uiso 1 1 d R U . . .
H12B H 0.466399 0.138087 0.451738 0.052 Uiso 1 1 d R U . . .
H12C H 0.535248 0.106878 0.524657 0.052 Uiso 1 1 d R U . . .
C108 C 0.89899(18) -0.32612(19) 0.55179(10) 0.0414(5) Uani 1 1 d . . . . .
108A H 0.852577 -0.281370 0.548314 0.050 Uiso 1 1 d R U . . .
108B H 0.958297 -0.327650 0.595644 0.050 Uiso 1 1 d R U . . .
108C H 0.874697 -0.400620 0.537754 0.050 Uiso 1 1 d R U . . .
C9 C 0.93473(15) 0.33958(18) 0.78150(9) 0.0360(5) Uani 1 1 d . . . . .
H9A H 0.917447 0.414404 0.765248 0.043 Uiso 1 1 d R U . . .
H9B H 1.000179 0.338234 0.821468 0.043 Uiso 1 1 d R U . . .
H9C H 0.892647 0.313614 0.788118 0.043 Uiso 1 1 d R U . . .
C110 C 0.99185(16) -0.3485(2) 0.51705(11) 0.0467(6) Uani 1 1 d . . . . .
110A H 0.968435 -0.423522 0.504263 0.056 Uiso 1 1 d R U . . .
110B H 1.051016 -0.347922 0.560963 0.056 Uiso 1 1 d R U . . .
110C H 1.003166 -0.319052 0.490333 0.056 Uiso 1 1 d R U . . .
C10 C 0.99282(14) 0.3059(2) 0.72361(11) 0.0416(5) Uani 1 1 d . . . . .
H10A H 0.989460 0.257029 0.694798 0.050 Uiso 1 1 d R U . . .
H10B H 1.057769 0.307870 0.764038 0.050 Uiso 1 1 d R U . . .
H10C H 0.973550 0.379589 0.705688 0.050 Uiso 1 1 d R U . . .
C14 C 0.56110(17) 0.3109(2) 0.45638(10) 0.0456(6) Uani 1 1 d . . . . .
H14A H 0.581979 0.387129 0.466734 0.055 Uiso 1 1 d R U . . .
H14B H 0.495979 0.307709 0.416164 0.055 Uiso 1 1 d R U . . .
H14C H 0.602389 0.269579 0.453234 0.055 Uiso 1 1 d R U . . .
C112 C 0.50974(15) -0.3101(2) 0.25879(11) 0.0471(6) Uani 1 1 d . . . . .
112A H 0.523260 -0.386160 0.273122 0.056 Uiso 1 1 d R U . . .
112B H 0.451390 -0.306900 0.214652 0.056 Uiso 1 1 d R U . . .
112C H 0.502171 -0.266850 0.284342 0.056 Uiso 1 1 d R U . . .

loop_
_atom_site_aniso_label
_atom_site_aniso_U_11
_atom_site_aniso_U_22
_atom_site_aniso_U_33
_atom_site_aniso_U_23
_atom_site_aniso_U_13
_atom_site_aniso_U_12
P1 0.01769(19) 0.0129(2) 0.0191(2) 0.00182(15) 0.01240(17) 0.00107(15)
P2 0.0199(2) 0.0133(2) 0.0195(2) -0.00122(16) 0.01348(18) -0.00001(16)
Al2 0.0236(3) 0.0164(3) 0.0238(3) 0.0005(2) 0.0171(2) -0.00013(19)
Al1 0.0206(2) 0.0141(2) 0.0202(2) 0.00194(19) 0.0129(2) -0.00048(19)
Si2 0.0348(3) 0.0188(2) 0.0394(3) -0.0047(2) 0.0305(3) -0.0035(2)
Cl2 0.0762(4) 0.0344(3) 0.0534(3) 0.0062(2) 0.0535(3) 0.0009(3)
Cl1 0.0692(9) 0.0301(7) 0.0356(6) 0.0129(4) 0.0421(7) 0.0105(5)
C15 0.0692(9) 0.0301(7) 0.0356(6) 0.0129(4) 0.0421(7) 0.0105(5)
C15' 0.0655(16) 0.0437(13) 0.100(3) 0.0017(15) 0.0669(19) -0.0037(10)
Cl1' 0.0655(16) 0.0437(13) 0.100(3) 0.0017(15) 0.0669(19) -0.0037(10)
Si1 0.0416(3) 0.0195(3) 0.0452(3) 0.0027(2) 0.0372(3) 0.0021(2)
N2 0.0161(6) 0.0142(7) 0.0180(7) 0.0022(5) 0.0077(6) 0.0007(5)
N4 0.0203(7) 0.0173(7) 0.0186(7) -0.0001(5) 0.0110(6) -0.0013(5)
N3 0.0212(7) 0.0152(7) 0.0183(7) -0.0006(5) 0.0118(6) 0.0010(5)
N1 0.0168(6) 0.0165(7) 0.0168(6) 0.0015(5) 0.0090(6) -0.0002(5)
C1 0.0181(8) 0.0154(8) 0.0221(8) 0.0012(6) 0.0117(7) 0.0015(6)
C101 0.0212(8) 0.0161(8) 0.0194(8) 0.0000(6) 0.0116(7) 0.0021(6)
C6 0.0233(8) 0.0204(9) 0.0277(9) 0.0038(7) 0.0167(8) 0.0015(7)
C115 0.0409(11) 0.0216(9) 0.0482(12) -0.0066(8) 0.0358(10) -0.0027(8)
C107 0.0254(9) 0.0209(9) 0.0189(8) -0.0028(7) 0.0090(7) 0.0041(7)
C2 0.0363(10) 0.0194(9) 0.0321(10) 0.0039(7) 0.0254(9) 0.0045(7)
C18 0.0335(10) 0.0168(9) 0.0348(10) 0.0010(8) 0.0187(9) -0.0002(7)
C5 0.0248(9) 0.0165(9) 0.0352(10) 0.0063(7) 0.0165(8) 0.0011(7)
C17 0.0433(12) 0.0337(11) 0.0393(11) 0.0087(9) 0.0325(10) 0.0039(9)
C4 0.0314(10) 0.0156(9) 0.0365(10) 0.0001(8) 0.0185(9) 0.0053(7)
C117 0.0483(12) 0.0191(9) 0.0379(11) -0.0002(8) 0.0312(10) -0.0022(8)
C16 0.0522(13) 0.0242(10) 0.0600(14) -0.0032(9) 0.0465(12) -0.0005(9)
C106 0.0301(10) 0.0204(9) 0.0374(10) 0.0002(8) 0.0234(9) 0.0003(7)
C11 0.0169(8) 0.0232(9) 0.0224(9) -0.0013(7) 0.0046(7) 0.0007(7)
C102 0.0367(10) 0.0194(9) 0.0313(10) 0.0030(7) 0.0253(9) 0.0042(7)
C118 0.0420(12) 0.0400(12) 0.0509(13) 0.0099(10) 0.0383(11) 0.0057(9)
C109 0.0268(9) 0.0242(10) 0.0274(9) -0.0071(8) 0.0128(8) -0.0020(7)
C105 0.0351(10) 0.0171(9) 0.0390(11) -0.0001(8) 0.0212(9) -0.0009(8)
C103 0.0446(12) 0.0278(10) 0.0356(10) 0.0031(8) 0.0298(10) 0.0112(9)
C3 0.0479(12) 0.0250(10) 0.0406(11) 0.0018(8) 0.0331(11) 0.0090(9)
C8 0.0306(10) 0.0360(12) 0.0233(9) 0.0061(8) 0.0084(8) 0.0126(9)
C13 0.0231(9) 0.0334(11) 0.0450(13) 0.0024(9) 0.0143(10) 0.0080(8)
C116 0.0387(11) 0.0287(11) 0.0678(15) -0.0141(10) 0.0421(12) -0.0103(9)
C104 0.0370(11) 0.0190(9) 0.0266(9) -0.0019(7) 0.0157(9) 0.0076(8)
C7 0.0180(8) 0.0300(10) 0.0186(8) -0.0001(7) 0.0079(7) 0.0016(7)
C114 0.0470(13) 0.0391(12) 0.0231(10) -0.0058(9) 0.0177(10) -0.0003(10)
C113 0.0393(12) 0.0337(12) 0.0256(10) 0.0065(9) 0.0110(9) 0.0104(9)
C111 0.0249(9) 0.0292(10) 0.0179(8) 0.0001(7) 0.0085(8) 0.0005(7)
C12 0.0219(10) 0.0288(11) 0.0454(13) -0.0095(9) 0.0074(9) -0.0044(8)
C108 0.0538(14) 0.0324(11) 0.0218(9) 0.0015(8) 0.0181(10) -0.0035(10)
C9 0.0351(11) 0.0371(12) 0.0206(9) -0.0067(8) 0.0119(9) -0.0018(9)
C110 0.0299(11) 0.0407(13) 0.0389(12) -0.0067(10) 0.0096(10) 0.0152(9)
C10 0.0196(9) 0.0603(15) 0.0337(11) -0.0020(10) 0.0128(9) -0.0047(9)
C14 0.0363(12) 0.0544(15) 0.0209(10) 0.0052(10) 0.0081(9) 0.0041(10)
C112 0.0238(10) 0.0620(16) 0.0349(12) -0.0054(11) 0.0105(9) -0.0105(10)

loop_
_atom_type_symbol
_atom_type_description
_atom_type_scat_dispersion_real
_atom_type_scat_dispersion_imag
_atom_type_scat_source
C C 0.0033 0.0016 'International Tables Vol C Tables 4.2.6.8 and 6.1.1.4'
H H 0.0000 0.0000 'International Tables Vol C Tables 4.2.6.8 and 6.1.1.4'
N N 0.0061 0.0033 'International Tables Vol C Tables 4.2.6.8 and 6.1.1.4'
P P 0.1023 0.0942 'International Tables Vol C Tables 4.2.6.8 and 6.1.1.4'
Si Si 0.0817 0.0704 'International Tables Vol C Tables 4.2.6.8 and 6.1.1.4'
Cl Cl 0.1484 0.1585 'International Tables Vol C Tables 4.2.6.8 and 6.1.1.4'
Al Al 0.0645 0.0514 'International Tables Vol C Tables 4.2.6.8 and 6.1.1.4'

loop_
_exptl_crystal_face_index_h
_exptl_crystal_face_index_k
_exptl_crystal_face_index_l
_exptl_crystal_face_perp_dist
0 -1 1 0.198
0 1 -1 0.279
0 1 1 0.133
0 -1 -1 0.124
1 0 0 0.140
-1 0 0 0.104
1 0 -1 0.192
1 0 1 0.193
-1 0 1 0.152
1 -1 -1 0.127
-1 1 1 0.114

loop_
_geom_angle_atom_site_label_1
_geom_angle_atom_site_label_2
_geom_angle_atom_site_label_3
_geom_angle
_geom_angle_site_symmetry_1
_geom_angle_site_symmetry_3
_geom_angle_publ_flag
N1 P1 N2 94.35(7) . . ?
N1 P1 C1 113.25(8) . . ?
N2 P1 C1 112.40(8) . . ?
N1 P1 Si1 114.16(6) . . ?
N2 P1 Si1 112.41(6) . . ?
C1 P1 Si1 109.63(6) . . ?
N1 P1 Al1 47.20(5) . . ?
N2 P1 Al1 47.17(5) . . ?
C1 P1 Al1 126.04(6) . . ?
Si1 P1 Al1 124.31(3) . . ?
N4 P2 N3 94.29(7) . . ?
N4 P2 C101 112.80(8) . . ?
N3 P2 C101 112.30(8) . . ?
N4 P2 Si2 114.24(6) . . ?
N3 P2 Si2 111.62(6) . . ?
C101 P2 Si2 110.71(6) . . ?
N4 P2 Al2 47.24(5) . . ?
N3 P2 Al2 47.05(5) . . ?
C101 P2 Al2 124.96(6) . . ?
Si2 P2 Al2 124.29(3) . . ?
N3 Al2 N4 76.61(6) . . ?
N3 Al2 C117 115.59(8) . . ?
N4 Al2 C117 115.48(8) . . ?
N3 Al2 C118 114.72(9) . . ?
N4 Al2 C118 115.91(8) . . ?
C117 Al2 C118 113.66(9) . . ?
N3 Al2 P2 38.32(4) . . ?
N4 Al2 P2 38.30(4) . . ?
C117 Al2 P2 122.85(7) . . ?
C118 Al2 P2 123.49(7) . . ?
N2 Al1 N1 76.90(6) . . ?
N2 Al1 C18 116.23(8) . . ?
N1 Al1 C18 115.11(8) . . ?
N2 Al1 C17 114.15(8) . . ?
N1 Al1 C17 115.48(8) . . ?
C18 Al1 C17 114.02(9) . . ?
N2 Al1 P1 38.56(4) . . ?
N1 Al1 P1 38.36(4) . . ?
C18 Al1 P1 122.67(7) . . ?
C17 Al1 P1 123.32(7) . . ?
C115 Si2 C116 114.12(10) . . ?
C115 Si2 Cl2 108.61(8) . . ?
C116 Si2 Cl2 105.30(8) . . ?
C115 Si2 P2 104.86(7) . . ?
C116 Si2 P2 115.24(7) . . ?
Cl2 Si2 P2 108.53(3) . . ?
C15' Si1 C16 113.5(14) . . ?
C16 Si1 C15 106.0(4) . . ?
C15' Si1 Cl1' 4.0(17) . . ?
C16 Si1 Cl1' 114.4(3) . . ?
C16 Si1 Cl1 108.49(11) . . ?
C15 Si1 Cl1 3.6(4) . . ?
C15' Si1 P1 116.4(14) . . ?
C16 Si1 P1 106.43(7) . . ?
C15 Si1 P1 110.8(4) . . ?
Cl1' Si1 P1 112.6(3) . . ?
Cl1 Si1 P1 107.36(7) . . ?
C11 N2 P1 131.95(12) . . ?
C11 N2 Al1 133.69(12) . . ?
P1 N2 Al1 94.27(7) . . ?
C111 N4 P2 132.89(13) . . ?
C111 N4 Al2 132.65(12) . . ?
P2 N4 Al2 94.46(7) . . ?
C107 N3 P2 132.72(12) . . ?
C107 N3 Al2 132.62(12) . . ?
P2 N3 Al2 94.62(7) . . ?
C7 N1 P1 133.38(12) . . ?
C7 N1 Al1 132.17(12) . . ?
P1 N1 Al1 94.44(7) . . ?
C2 C1 C6 118.96(16) . . ?
C2 C1 P1 117.00(13) . . ?
C6 C1 P1 124.04(14) . . ?
C106 C101 C102 119.01(16) . . ?
C106 C101 P2 124.30(14) . . ?
C102 C101 P2 116.69(13) . . ?
C5 C6 C1 120.34(17) . . ?
N3 C107 C108 106.85(16) . . ?
N3 C107 C110 110.35(15) . . ?
C108 C107 C110 108.54(18) . . ?
N3 C107 C109 112.36(15) . . ?
C108 C107 C109 108.91(16) . . ?
C110 C107 C109 109.72(17) . . ?
C3 C2 C1 120.35(18) . . ?
C4 C5 C6 120.13(17) . . ?
C5 C4 C3 119.81(18) . . ?
C101 C106 C105 120.17(18) . . ?
N2 C11 C13 110.67(16) . . ?
N2 C11 C12 112.15(15) . . ?
C13 C11 C12 110.20(18) . . ?
N2 C11 C14 106.43(16) . . ?
C13 C11 C14 108.34(18) . . ?
C12 C11 C14 108.91(19) . . ?
C103 C102 C101 120.34(18) . . ?
C104 C105 C106 120.21(19) . . ?
C104 C103 C102 120.28(19) . . ?
C2 C3 C4 120.38(19) . . ?
C105 C104 C103 119.98(18) . . ?
N1 C7 C8 112.37(15) . . ?
N1 C7 C10 106.29(15) . . ?
C8 C7 C10 108.84(17) . . ?
N1 C7 C9 109.98(15) . . ?
C8 C7 C9 110.39(16) . . ?
C10 C7 C9 108.84(17) . . ?
N4 C111 C113 112.48(16) . . ?
N4 C111 C112 106.34(16) . . ?
C113 C111 C112 109.29(19) . . ?
N4 C111 C114 109.84(16) . . ?
C113 C111 C114 110.04(18) . . ?
C112 C111 C114 108.72(18) . . ?

loop_
_geom_bond_atom_site_label_1
_geom_bond_atom_site_label_2
_geom_bond_distance
_geom_bond_site_symmetry_2
_geom_bond_publ_flag
P1 N1 1.6181(14) . ?
P1 N2 1.6247(14) . ?
P1 C1 1.8088(17) . ?
P1 Si1 2.2877(6) . ?
P1 Al1 2.5995(7) . ?
P2 N4 1.6211(14) . ?
P2 N3 1.6223(14) . ?
P2 C101 1.8082(17) . ?
P2 Si2 2.2928(6) . ?
P2 Al2 2.6077(7) . ?
Al2 N3 1.9151(15) . ?
Al2 N4 1.9204(15) . ?
Al2 C117 1.961(2) . ?
Al2 C118 1.968(2) . ?
Al1 N2 1.9119(15) . ?
Al1 N1 1.9132(15) . ?
Al1 C18 1.961(2) . ?
Al1 C17 1.967(2) . ?
Si2 C115 1.8479(19) . ?
Si2 C116 1.865(2) . ?
Si2 Cl2 2.0646(8) . ?
Cl1 Si1 2.1040(15) . ?
C15 Si1 1.869(7) . ?
C15' Si1 1.834(10) . ?
Cl1' Si1 1.938(3) . ?
Si1 C16 1.843(2) . ?
N2 C11 1.474(2) . ?
N4 C111 1.475(2) . ?
N3 C107 1.474(2) . ?
N1 C7 1.473(2) . ?
C1 C2 1.389(2) . ?
C1 C6 1.391(2) . ?
C101 C106 1.387(3) . ?
C101 C102 1.391(3) . ?
C6 C5 1.388(3) . ?
C107 C108 1.522(3) . ?
C107 C110 1.524(3) . ?
C107 C109 1.528(3) . ?
C2 C3 1.378(3) . ?
C5 C4 1.374(3) . ?
C4 C3 1.385(3) . ?
C106 C105 1.394(3) . ?
C11 C13 1.519(3) . ?
C11 C12 1.520(3) . ?
C11 C14 1.529(3) . ?
C102 C103 1.382(3) . ?
C105 C104 1.371(3) . ?
C103 C104 1.380(3) . ?
C8 C7 1.525(3) . ?
C7 C10 1.525(3) . ?
C7 C9 1.527(3) . ?
C114 C111 1.526(3) . ?
C113 C111 1.523(3) . ?
C111 C112 1.526(3) . ?
